data_7009100
loop_
_publ_author_name
'Smucker, Bradley W.'
'Dunbar, Kim R.'

_publ_section_title
;
 Homoleptic complexes of Ag(I), Cu(I), Pd(II) and Pt(II) with
 tetrathiafulvalene-functionalized phosphine ligands&#x200A;&#x2020;
;
_journal_issue 8
_journal_name_full 'Journal of the Chemical Society, Dalton Transactions'
_journal_page_first 1309
_journal_paper_doi 10.1039/a908559i
_journal_year 2000
_chemical_formula_sum 'C276 H232 B4 Cl8 F16 P16 Pd2 S16'
_chemical_formula_weight 5400.94
_chemical_name_systematic
; 
 ? 
;
_space_group_IT_number 12
_symmetry_cell_setting monoclinic
_symmetry_Int_Tables_number 12
_symmetry_space_group_name_Hall '-C 2y'
_symmetry_space_group_name_H-M 'C 1 2/m 1'
_atom_sites_solution_hydrogens geom
_atom_sites_solution_primary direct
_atom_sites_solution_secondary difmap
_audit_creation_method SHELXL-97
_cell_angle_alpha 90.00
_cell_angle_beta 112.40(3)
_cell_angle_gamma 90.00
_cell_formula_units_Z 1
_cell_length_a 22.527(4)
_cell_length_b 16.736(3)
_cell_length_c 17.944(4)
_cell_measurement_temperature 173(2)
_cell_volume 6255(3)
_computing_structure_refinement 'SHELXL-97 (Sheldrick, 1997)'
_computing_structure_solution 'SHELXS-97 (Sheldrick, 1990)'
_diffrn_ambient_temperature 173(2)
_diffrn_measured_fraction_theta_full 0.957
_diffrn_measured_fraction_theta_max 0.957
_diffrn_measurement_device_type 'Bruker Smart1000 CCD  '
_diffrn_radiation_monochromator graphite
_diffrn_radiation_source 'fine-focus sealed tube'
_diffrn_radiation_type MoK\a
_diffrn_radiation_wavelength 0.71073
_diffrn_reflns_av_R_equivalents 0.1047
_diffrn_reflns_av_sigmaI/netI 0.1323
_diffrn_reflns_limit_h_max 23
_diffrn_reflns_limit_h_min -29
_diffrn_reflns_limit_k_max 22
_diffrn_reflns_limit_k_min -21
_diffrn_reflns_limit_l_max 23
_diffrn_reflns_limit_l_min -23
_diffrn_reflns_number 26077
_diffrn_reflns_theta_full 28.23
_diffrn_reflns_theta_max 28.23
_diffrn_reflns_theta_min 1.56
_exptl_absorpt_coefficient_mu 0.534
_exptl_crystal_colour brown
_exptl_crystal_density_diffrn 1.434
_exptl_crystal_density_method 'not measured'
_exptl_crystal_description platelet
_exptl_crystal_F_000 2776
_exptl_crystal_size_max 0.13
_exptl_crystal_size_mid 0.10
_exptl_crystal_size_min 0.03
_refine_diff_density_max 0.856
_refine_diff_density_min -0.823
_refine_diff_density_rms 0.107
_refine_ls_extinction_method none
_refine_ls_goodness_of_fit_ref 1.017
_refine_ls_hydrogen_treatment mixed
_refine_ls_matrix_type full
_refine_ls_number_parameters 519
_refine_ls_number_reflns 7653
_refine_ls_number_restraints 76
_refine_ls_restrained_S_all 1.013
_refine_ls_R_factor_all 0.1552
_refine_ls_R_factor_gt 0.0764
_refine_ls_shift/su_max 4.528
_refine_ls_shift/su_mean 0.069
_refine_ls_structure_factor_coef Fsqd
_refine_ls_weighting_details 'calc w=1/[\s^2^(Fo^2^)+(0.1000P)^2^+0.0000P] where P=(Fo^2^+2Fc^2^)/3'
_refine_ls_weighting_scheme calc
_refine_ls_wR_factor_gt 0.1593
_refine_ls_wR_factor_ref 0.1959
_reflns_number_gt 4418
_reflns_number_total 7653
_reflns_threshold_expression >2sigma(I)
_cod_data_source_file a908559i.txt
_cod_data_source_block 1b
_cod_original_cell_volume 6255(2)
_cod_original_sg_symbol_H-M C2/m
_cod_database_code 7009100

loop_
_symmetry_equiv_pos_as_xyz
'x, y, z'
'-x, y, -z'
'x+1/2, y+1/2, z'
'-x+1/2, y+1/2, -z'
'-x, -y, -z'
'x, -y, z'
'-x+1/2, -y+1/2, -z'
'x+1/2, -y+1/2, z'

loop_
_atom_site_label
_atom_site_type_symbol
_atom_site_fract_x
_atom_site_fract_y
_atom_site_fract_z
_atom_site_U_iso_or_equiv
_atom_site_adp_type
_atom_site_occupancy
_atom_site_symmetry_multiplicity
_atom_site_calc_flag
_atom_site_refinement_flags
_atom_site_disorder_assembly
_atom_site_disorder_group
Pd1 Pd 0.5000 0.0000 1.0000 0.0162(2) Uani 1 4 d S . .
S1 S 0.38568(7) 0.08864(7) 0.71061(7) 0.0377(4) Uani 1 1 d . . .
S3 S 0.28579(9) 0.08749(8) 0.52143(8) 0.0554(5) Uani 1 1 d . . .
P1 P 0.45290(6) 0.09518(7) 0.89804(6) 0.0189(3) Uani 1 1 d . . .
P3 P 0.19457(8) 0.10046(9) 0.34000(8) 0.0430(4) Uani 1 1 d . . .
C1 C 0.4201(2) 0.0402(3) 0.8039(2) 0.0212(10) Uani 1 1 d . . .
C3 C 0.3549(4) 0.0000 0.6557(4) 0.0325(18) Uani 1 2 d S . .
C4 C 0.3129(4) 0.0000 0.5776(4) 0.0348(19) Uani 1 2 d S . .
C5 C 0.2375(3) 0.0407(3) 0.4304(3) 0.0381(14) Uani 1 1 d . . .
C10 C 0.3852(2) 0.1486(3) 0.9042(3) 0.0218(10) Uani 1 1 d . . .
C11 C 0.3576(2) 0.1200(3) 0.9566(3) 0.0277(12) Uani 1 1 d . . .
C12 C 0.3037(3) 0.1574(3) 0.9610(3) 0.0350(13) Uani 1 1 d . . .
C13 C 0.2790(3) 0.2242(4) 0.9140(3) 0.0430(16) Uani 1 1 d . . .
C14 C 0.3055(3) 0.2536(3) 0.8609(3) 0.0396(14) Uani 1 1 d . . .
C15 C 0.3581(3) 0.2159(3) 0.8555(3) 0.0301(12) Uani 1 1 d . . .
C20 C 0.5076(2) 0.1657(3) 0.8813(3) 0.0223(10) Uani 1 1 d . . .
C21 C 0.5108(3) 0.2452(3) 0.9074(3) 0.0281(12) Uani 1 1 d . . .
C22 C 0.5568(3) 0.2952(4) 0.8997(4) 0.0423(16) Uani 1 1 d . . .
C23 C 0.6001(3) 0.2686(4) 0.8676(3) 0.0440(16) Uani 1 1 d . . .
C24 C 0.5970(3) 0.1890(4) 0.8417(3) 0.0409(14) Uani 1 1 d . . .
C25 C 0.5511(3) 0.1389(3) 0.8487(3) 0.0318(12) Uani 1 1 d . . .
C50 C 0.1375(3) 0.1605(3) 0.3673(3) 0.0410(15) Uani 1 1 d . . .
C51 C 0.1521(3) 0.2081(4) 0.4362(4) 0.0481(16) Uani 1 1 d . . .
C52 C 0.1058(3) 0.2528(4) 0.4497(4) 0.0565(18) Uani 1 1 d . . .
C53 C 0.0422(4) 0.2506(5) 0.3938(4) 0.071(2) Uani 1 1 d . . .
C54 C 0.0279(4) 0.2027(5) 0.3258(4) 0.071(2) Uani 1 1 d . . .
C55 C 0.0751(4) 0.1588(4) 0.3126(4) 0.058(2) Uani 1 1 d . . .
C60 C 0.2577(3) 0.1728(3) 0.3453(3) 0.0422(15) Uani 1 1 d . . .
C61 C 0.2515(4) 0.2543(4) 0.3484(3) 0.0470(16) Uani 1 1 d . . .
C62 C 0.3001(4) 0.3043(5) 0.3432(4) 0.063(2) Uani 1 1 d . . .
C63 C 0.3525(5) 0.2733(6) 0.3333(4) 0.072(2) Uani 1 1 d . . .
C64 C 0.3591(5) 0.1917(6) 0.3312(5) 0.076(2) Uani 1 1 d . . .
C65 C 0.3126(4) 0.1420(5) 0.3355(4) 0.0604(19) Uani 1 1 d . . .
H11A H 0.376(2) 0.074(3) 0.988(3) 0.030(14) Uiso 1 1 d . . .
H12A H 0.287(3) 0.141(4) 0.996(4) 0.06(2) Uiso 1 1 d . . .
H13A H 0.244(3) 0.244(3) 0.918(3) 0.043(17) Uiso 1 1 d . . .
H14A H 0.288(2) 0.306(3) 0.824(3) 0.029(13) Uiso 1 1 d . . .
H15A H 0.379(2) 0.237(3) 0.822(3) 0.026(14) Uiso 1 1 d . . .
H21A H 0.479(2) 0.265(3) 0.928(3) 0.033(15) Uiso 1 1 d . . .
H22A H 0.557(3) 0.336(3) 0.908(4) 0.04(2) Uiso 1 1 d . . .
H23A H 0.632(3) 0.308(4) 0.861(3) 0.063(19) Uiso 1 1 d . . .
H24A H 0.627(3) 0.172(3) 0.820(3) 0.055(19) Uiso 1 1 d . . .
H25A H 0.552(3) 0.090(3) 0.838(3) 0.042(17) Uiso 1 1 d . . .
H51A H 0.197(3) 0.211(3) 0.480(3) 0.043(15) Uiso 1 1 d . . .
H52A H 0.118(3) 0.292(4) 0.505(4) 0.08(2) Uiso 1 1 d . . .
H53A H 0.010(3) 0.292(4) 0.410(4) 0.07(2) Uiso 1 1 d . . .
H54A H -0.017(4) 0.196(5) 0.289(5) 0.12(3) Uiso 1 1 d . . .
H55A H 0.071(4) 0.122(5) 0.267(5) 0.10(3) Uiso 1 1 d . . .
H61A H 0.217(3) 0.271(4) 0.355(3) 0.05(2) Uiso 1 1 d . . .
H62A H 0.293(3) 0.361(4) 0.345(4) 0.07(2) Uiso 1 1 d . . .
H63A H 0.383(3) 0.305(3) 0.327(3) 0.037(16) Uiso 1 1 d . . .
H64A H 0.398(4) 0.168(5) 0.327(4) 0.09(3) Uiso 1 1 d . . .
H65A H 0.305(3) 0.079(5) 0.330(4) 0.09(3) Uiso 1 1 d . . .
C1S C 0.18045(14) 0.0000 -0.2076(3) 0.049(2) Uani 1 2 d SD . .
C2S C 0.1225(2) 0.0000 -0.2742(3) 0.063(3) Uani 1 2 d SD . .
H2A H 0.1226 0.0000 -0.3260 0.19(7) Uiso 1 2 calc SR . .
C3S C 0.06448(16) 0.0000 -0.2633(5) 0.077(3) Uani 1 2 d SD . .
H3A H 0.0259 0.0000 -0.3078 0.6(3) Uiso 1 2 calc SR . .
C4S C 0.0643(3) 0.0000 -0.1857(6) 0.074(3) Uani 1 2 d SD . .
H4A H 0.0256 0.0000 -0.1784 0.14(5) Uiso 1 2 calc SR . .
C5S C 0.1222(4) 0.0000 -0.1190(4) 0.074(3) Uani 1 2 d SD . .
H5SA H 0.1221 0.0000 -0.0672 0.088 Uiso 1 2 calc SR . .
C6S C 0.1803(3) 0.0000 -0.1299(3) 0.057(3) Uani 1 2 d SD . .
H6A H 0.2189 0.0000 -0.0854 0.17(6) Uiso 1 2 calc SR . .
C7S C 0.2422(3) 0.0000 -0.2209(6) 0.071(3) Uani 1 2 d SD . .
H7SA H 0.2331 0.0000 -0.2777 0.106 Uiso 1 2 calc SR . .
H7SB H 0.2666 -0.0468 -0.1968 0.106 Uiso 0.50 1 calc PR . .
H7SC H 0.2666 0.0468 -0.1968 0.106 Uiso 0.50 1 calc PR . .
Cl1 Cl 0.08346(16) 0.08336(13) 0.09546(17) 0.1403(13) Uani 1 1 d . . .
C8S C 0.1317(5) 0.0000 0.1276(7) 0.053(3) Uani 1 2 d S . .
H8A H 0.149(5) 0.0000 0.093(6) 0.08(4) Uiso 1 2 d S . .
H8B H 0.146(4) 0.0000 0.184(6) 0.06(3) Uiso 1 2 d S . .
F1 F 0.3547(4) 0.0000 0.2124(4) 0.106(2) Uani 1 2 d S . .
F2 F 0.2698(2) 0.0684(2) 0.1283(3) 0.0879(14) Uani 1 1 d . . .
F4 F 0.3356(3) 0.0000 0.0838(3) 0.0666(15) Uani 1 2 d S . .
B1 B 0.3054(5) 0.0000 0.1369(6) 0.046(3) Uani 1 2 d S . .
C11S C 0.03395(17) -0.0111(9) 0.4939(9) 0.054(6) Uiso 0.25 1 d PD A -1
C12S C 0.0132(5) 0.0663(8) 0.4998(14) 0.030(6) Uiso 0.25 1 d PD A -1
H12B H 0.0400 0.1096 0.5035 0.036 Uiso 0.25 1 calc PR A -1
C13S C -0.0479(7) 0.0787(9) 0.5001(17) 0.068(9) Uiso 0.25 1 d PD A -1
H13B H -0.0629 0.1304 0.5005 0.081 Uiso 0.25 1 calc PR A -1
C14S C -0.0866(6) 0.0134(11) 0.4998(15) 0.058(8) Uiso 0.25 1 d PD A -1
H14B H -0.1253 0.0212 0.5062 0.069 Uiso 0.25 1 calc PR A -1
C15S C -0.0671(6) -0.0636(10) 0.4899(19) 0.093(12) Uiso 0.25 1 d PD A -1
H15B H -0.0943 -0.1068 0.4849 0.111 Uiso 0.25 1 calc PR A -1
C16S C -0.0066(7) -0.0758(9) 0.487(2) 0.089(12) Uiso 0.25 1 d PD A -1
H16A H 0.0066 -0.1272 0.4813 0.107 Uiso 0.25 1 calc PR A -1
C17S C 0.1008(5) -0.0248(11) 0.4976(19) 0.109(9) Uiso 0.25 1 d PD A -1
H17D H 0.1070 -0.0807 0.4913 0.163 Uiso 0.25 1 calc PR A -1
H17A H 0.1312 -0.0069 0.5488 0.163 Uiso 0.25 1 calc PR A -1
H17B H 0.1070 0.0046 0.4552 0.163 Uiso 0.25 1 calc PR A -1
C21S C 0.4970(5) -0.0161(18) 0.3936(7) 0.086(10) Uiso 0.25 1 d PD B -2
C22S C 0.4466(6) 0.0209(16) 0.4074(10) 0.091(11) Uiso 0.25 1 d PD B -2
H22B H 0.4114 0.0401 0.3642 0.109 Uiso 0.25 1 calc PR B -2
C23S C 0.4491(9) 0.029(2) 0.4859(12) 0.098(15) Uiso 0.25 1 d PD B -2
H23B H 0.4160 0.0549 0.4952 0.117 Uiso 0.25 1 calc PR B -2
C24S C 0.5013(10) -0.001(4) 0.5505(7) 0.081(7) Uiso 0.50 2 d SPD B -2
H24B H 0.5019 0.0015 0.6025 0.097 Uiso 0.50 2 calc SPR B -2
C25S C 0.5527(10) -0.036(2) 0.5369(9) 0.071(10) Uiso 0.25 1 d PD B -2
H25B H 0.5884 -0.0540 0.5802 0.085 Uiso 0.25 1 calc PR B -2
C26S C 0.5505(8) -0.0433(19) 0.4585(11) 0.111(13) Uiso 0.25 1 d PD B -2
H26A H 0.5847 -0.0664 0.4495 0.133 Uiso 0.25 1 calc PR B -2
C27S C 0.4936(16) -0.027(4) 0.3091(8) 0.69(12) Uiso 0.25 1 d PD B -2
H27A H 0.4496 -0.0242 0.2722 1.038 Uiso 0.25 1 calc PR B -2
H27B H 0.5114 -0.0776 0.3043 1.038 Uiso 0.25 1 calc PR B -2
H27C H 0.5176 0.0151 0.2967 1.038 Uiso 0.25 1 calc PR B -2

loop_
_atom_site_aniso_label
_atom_site_aniso_U_11
_atom_site_aniso_U_22
_atom_site_aniso_U_33
_atom_site_aniso_U_23
_atom_site_aniso_U_13
_atom_site_aniso_U_12
Pd1 0.0191(4) 0.0161(4) 0.0105(3) 0.000 0.0026(3) 0.000
S1 0.0611(10) 0.0227(6) 0.0142(6) 0.0029(5) -0.0028(6) -0.0021(6)
S3 0.0895(13) 0.0260(7) 0.0198(7) 0.0019(6) -0.0138(7) -0.0001(7)
P1 0.0236(7) 0.0177(6) 0.0120(5) -0.0003(4) 0.0029(5) 0.0002(5)
P3 0.0599(10) 0.0325(8) 0.0187(7) 0.0026(6) -0.0050(7) -0.0007(7)
C1 0.026(3) 0.024(2) 0.010(2) -0.0001(17) 0.0033(18) -0.001(2)
C3 0.056(5) 0.018(3) 0.013(3) 0.000 0.002(3) 0.000
C4 0.055(5) 0.014(3) 0.022(4) 0.000 0.000(3) 0.000
C5 0.053(4) 0.032(3) 0.017(2) -0.003(2) -0.002(2) -0.001(3)
C10 0.025(3) 0.021(2) 0.016(2) -0.0013(18) 0.0032(19) 0.004(2)
C11 0.026(3) 0.027(3) 0.025(3) -0.004(2) 0.003(2) -0.002(2)
C12 0.032(3) 0.041(3) 0.034(3) -0.007(3) 0.014(3) -0.003(3)
C13 0.027(3) 0.057(4) 0.034(3) -0.016(3) 0.000(3) 0.013(3)
C14 0.046(4) 0.041(3) 0.025(3) 0.004(2) 0.006(3) 0.022(3)
C15 0.035(3) 0.033(3) 0.019(2) 0.002(2) 0.007(2) 0.006(2)
C20 0.021(2) 0.022(2) 0.017(2) 0.0047(18) -0.0012(18) -0.0027(19)
C21 0.032(3) 0.024(3) 0.024(3) -0.001(2) 0.006(2) -0.004(2)
C22 0.047(4) 0.025(3) 0.046(4) 0.002(3) 0.009(3) -0.008(3)
C23 0.037(3) 0.046(4) 0.040(3) 0.013(3) 0.005(3) -0.014(3)
C24 0.033(3) 0.055(4) 0.040(3) 0.013(3) 0.019(3) -0.003(3)
C25 0.034(3) 0.032(3) 0.029(3) 0.000(2) 0.012(2) 0.004(3)
C50 0.051(4) 0.028(3) 0.030(3) 0.009(2) 0.000(3) -0.005(3)
C51 0.045(4) 0.054(4) 0.035(3) -0.002(3) 0.003(3) -0.004(3)
C52 0.060(5) 0.064(4) 0.037(4) 0.004(3) 0.009(3) 0.002(4)
C53 0.070(5) 0.084(6) 0.054(5) 0.009(4) 0.017(4) 0.010(5)
C54 0.058(5) 0.089(6) 0.050(4) 0.009(4) 0.002(4) 0.001(5)
C55 0.065(5) 0.059(4) 0.029(3) 0.008(3) -0.005(3) 0.000(4)
C60 0.062(4) 0.040(3) 0.020(3) 0.004(2) 0.012(3) 0.001(3)
C61 0.056(4) 0.048(4) 0.028(3) 0.000(3) 0.007(3) 0.005(4)
C62 0.088(6) 0.053(5) 0.039(4) 0.005(3) 0.015(4) -0.017(4)
C63 0.077(6) 0.101(7) 0.049(4) 0.004(4) 0.036(4) -0.030(6)
C64 0.089(7) 0.093(7) 0.060(5) -0.008(5) 0.042(5) -0.008(6)
C65 0.080(6) 0.061(5) 0.041(4) -0.004(3) 0.024(4) 0.000(4)
C1S 0.055(6) 0.042(5) 0.040(5) 0.000 0.007(4) 0.000
C2S 0.056(7) 0.055(6) 0.064(7) 0.000 0.007(5) 0.000
C3S 0.070(8) 0.064(7) 0.076(8) 0.000 0.005(6) 0.000
C4S 0.063(8) 0.039(6) 0.120(11) 0.000 0.035(7) 0.000
C5S 0.121(10) 0.035(5) 0.093(9) 0.000 0.072(8) 0.000
C6S 0.075(7) 0.030(5) 0.057(6) 0.000 0.015(6) 0.000
C7S 0.054(7) 0.083(8) 0.064(7) 0.000 0.009(5) 0.000
Cl1 0.188(3) 0.0553(13) 0.118(2) 0.0110(13) -0.0080(19) 0.0415(16)
C8S 0.064(7) 0.044(5) 0.052(6) 0.000 0.023(6) 0.000
F1 0.135(6) 0.114(6) 0.053(4) 0.000 0.016(4) 0.000
F2 0.089(3) 0.050(2) 0.149(4) 0.001(3) 0.073(3) 0.016(2)
F4 0.080(4) 0.056(3) 0.084(4) 0.000 0.053(3) 0.000
B1 0.068(7) 0.031(5) 0.047(6) 0.000 0.030(6) 0.000

loop_
_atom_type_symbol
_atom_type_description
_atom_type_scat_dispersion_real
_atom_type_scat_dispersion_imag
_atom_type_scat_source
C C 0.0033 0.0016 'International Tables Vol C Tables 4.2.6.8 and 6.1.1.4'
H H 0.0000 0.0000 'International Tables Vol C Tables 4.2.6.8 and 6.1.1.4'
B B 0.0013 0.0007 'International Tables Vol C Tables 4.2.6.8 and 6.1.1.4'
Cl Cl 0.1484 0.1585 'International Tables Vol C Tables 4.2.6.8 and 6.1.1.4'
F F 0.0171 0.0103 'International Tables Vol C Tables 4.2.6.8 and 6.1.1.4'
P P 0.1023 0.0942 'International Tables Vol C Tables 4.2.6.8 and 6.1.1.4'
Pd Pd -0.9988 1.0072 'International Tables Vol C Tables 4.2.6.8 and 6.1.1.4'
S S 0.1246 0.1234 'International Tables Vol C Tables 4.2.6.8 and 6.1.1.4'

loop_
_geom_angle_atom_site_label_1
_geom_angle_atom_site_label_2
_geom_angle_atom_site_label_3
_geom_angle
_geom_angle_site_symmetry_1
_geom_angle_site_symmetry_3
_geom_angle_publ_flag
P1 Pd1 P1 180.0 6 2_657 ?
P1 Pd1 P1 85.27(6) 6 . ?
P1 Pd1 P1 94.73(6) 2_657 . ?
P1 Pd1 P1 94.73(6) 6 5_657 ?
P1 Pd1 P1 85.27(6) 2_657 5_657 ?
P1 Pd1 P1 180.0 . 5_657 ?
C1 S1 C3 94.7(2) . . ?
C4 S3 C5 96.8(3) . . ?
C10 P1 C20 109.4(2) . . ?
C10 P1 C1 104.7(2) . . ?
C20 P1 C1 103.7(2) . . ?
C10 P1 Pd1 115.38(15) . . ?
C20 P1 Pd1 115.87(14) . . ?
C1 P1 Pd1 106.48(14) . . ?
C5 P3 C50 104.4(2) . . ?
C5 P3 C60 100.1(2) . . ?
C50 P3 C60 103.4(3) . . ?
C1 C1 S1 117.54(15) 6 . ?
C1 C1 P1 120.45(14) 6 . ?
S1 C1 P1 122.0(3) . . ?
C4 C3 S1 123.04(17) . . ?
C4 C3 S1 123.04(17) . 6 ?
S1 C3 S1 113.9(3) . 6 ?
C3 C4 S3 123.15(19) . 6 ?
C3 C4 S3 123.15(19) . . ?
S3 C4 S3 113.5(4) 6 . ?
C5 C5 S3 116.39(17) 6 . ?
C5 C5 P3 123.01(16) 6 . ?
S3 C5 P3 120.5(3) . . ?
C11 C10 C15 119.5(5) . . ?
C11 C10 P1 118.4(3) . . ?
C15 C10 P1 122.1(4) . . ?
C10 C11 C12 120.3(5) . . ?
C13 C12 C11 119.0(6) . . ?
C12 C13 C14 121.7(6) . . ?
C15 C14 C13 119.3(5) . . ?
C14 C15 C10 120.1(5) . . ?
C25 C20 C21 119.5(5) . . ?
C25 C20 P1 119.5(4) . . ?
C21 C20 P1 120.8(4) . . ?
C22 C21 C20 119.1(6) . . ?
C23 C22 C21 121.5(6) . . ?
C22 C23 C24 119.4(6) . . ?
C25 C24 C23 119.6(6) . . ?
C24 C25 C20 121.0(5) . . ?
C55 C50 C51 118.4(6) . . ?
C55 C50 P3 115.3(5) . . ?
C51 C50 P3 126.4(5) . . ?
C52 C51 C50 121.7(6) . . ?
C51 C52 C53 119.8(7) . . ?
C54 C53 C52 118.2(8) . . ?
C55 C54 C53 121.3(7) . . ?
C50 C55 C54 120.7(7) . . ?
C61 C60 C65 118.4(6) . . ?
C61 C60 P3 124.4(5) . . ?
C65 C60 P3 116.6(5) . . ?
C60 C61 C62 119.5(7) . . ?
C63 C62 C61 121.1(8) . . ?
C62 C63 C64 119.4(8) . . ?
C65 C64 C63 120.6(9) . . ?
C64 C65 C60 120.9(8) . . ?
C2S C1S C6S 119.95(12) . . ?
C2S C1S C7S 119.0(6) . . ?
C6S C1S C7S 121.0(5) . . ?
C3S C2S C1S 120.01(12) . . ?
C2S C3S C4S 120.04(13) . . ?
C3S C4S C5S 119.97(12) . . ?
C6S C5S C4S 119.99(12) . . ?
C5S C6S C1S 120.04(13) . . ?
Cl1 C8S Cl1 107.8(6) 6 . ?
F4 B1 F2 110.3(5) . . ?
F4 B1 F2 110.3(5) . 6 ?
F2 B1 F2 113.0(9) . 6 ?
F4 B1 F1 104.8(9) . . ?
F2 B1 F1 109.1(6) . . ?
F2 B1 F1 109.1(6) 6 . ?
C16S C11S C12S 120.03(13) . . ?
C16S C11S C17S 120.00(15) . . ?
C12S C11S C17S 119.94(15) . . ?
C13S C12S C11S 119.90(13) . . ?
C12S C13S C14S 119.96(16) . . ?
C15S C14S C13S 119.81(17) . . ?
C16S C15S C14S 119.91(14) . . ?
C11S C16S C15S 120.02(13) . . ?
C22S C21S C26S 119.96(13) . . ?
C22S C21S C27S 120.04(12) . . ?
C26S C21S C27S 120.00(12) . . ?
C21S C22S C23S 120.03(13) . . ?
C22S C23S C24S 119.97(15) . . ?
C25S C24S C23S 119.93(16) . . ?
C26S C25S C24S 120.00(14) . . ?
C25S C26S C21S 120.00(13) . . ?

loop_
_geom_bond_atom_site_label_1
_geom_bond_atom_site_label_2
_geom_bond_distance
_geom_bond_site_symmetry_2
_geom_bond_publ_flag
Pd1 P1 2.3518(12) 6 ?
Pd1 P1 2.3518(12) 2_657 ?
Pd1 P1 2.3518(12) . ?
Pd1 P1 2.3518(12) 5_657 ?
S1 C1 1.752(4) . ?
S1 C3 1.770(4) . ?
S3 C4 1.751(4) . ?
S3 C5 1.763(5) . ?
P1 C10 1.806(5) . ?
P1 C20 1.813(5) . ?
P1 C1 1.815(4) . ?
P3 C5 1.837(5) . ?
P3 C50 1.839(6) . ?
P3 C60 1.843(6) . ?
C1 C1 1.346(9) 6 ?
C3 C4 1.358(9) . ?
C3 S1 1.770(4) 6 ?
C4 S3 1.751(4) 6 ?
C5 C5 1.361(10) 6 ?
C10 C11 1.395(7) . ?
C10 C15 1.414(6) . ?
C11 C12 1.396(7) . ?
C12 C13 1.382(8) . ?
C13 C14 1.393(9) . ?
C14 C15 1.379(8) . ?
C20 C25 1.392(7) . ?
C20 C21 1.404(6) . ?
C21 C22 1.380(8) . ?
C22 C23 1.382(9) . ?
C23 C24 1.402(9) . ?
C24 C25 1.374(8) . ?
C50 C55 1.374(8) . ?
C50 C51 1.399(8) . ?
C51 C52 1.378(9) . ?
C52 C53 1.403(10) . ?
C53 C54 1.391(11) . ?
C54 C55 1.386(11) . ?
C60 C61 1.374(8) . ?
C60 C65 1.411(9) . ?
C61 C62 1.410(10) . ?
C62 C63 1.360(11) . ?
C63 C64 1.377(12) . ?
C64 C65 1.363(11) . ?
C1S C2S 1.3945(19) . ?
C1S C6S 1.3947(18) . ?
C1S C7S 1.5000(3) . ?
C2S C3S 1.3942(18) . ?
C3S C4S 1.3940(18) . ?
C4S C5S 1.3950(19) . ?
C5S C6S 1.3942(18) . ?
Cl1 C8S 1.726(7) . ?
C8S Cl1 1.726(7) 6 ?
F1 B1 1.386(12) . ?
F2 B1 1.372(7) . ?
F4 B1 1.365(11) . ?
B1 F2 1.372(7) 6 ?
C11S C16S 1.3942(19) . ?
C11S C12S 1.3944(19) . ?
C11S C17S 1.5000(3) . ?
C12S C13S 1.3940(19) . ?
C13S C14S 1.3964(19) . ?
C14S C15S 1.3951(19) . ?
C15S C16S 1.3945(19) . ?
C21S C22S 1.3946(19) . ?
C21S C26S 1.3953(19) . ?
C21S C27S 1.5000(4) . ?
C22S C23S 1.3950(19) . ?
C23S C24S 1.3953(19) . ?
C24S C25S 1.3954(18) . ?
C25S C26S 1.3946(19) . ?
